data_4331478
loop_
_publ_author_name
'Ding, Errun'
'Du, Bin'
'Meyers, Edward A.'
'Shore, Sheldon G.'
'Yousufuddin, Muhammed'
'Bau, Robert'
'McIntyre, Garry J.'

_publ_section_title
;
 Synthesis and X-ray and Neutron Structures of Zr{(\m-H)2BC8H14}4
;
_journal_coden_ASTM INOCAJ
_journal_issue 7
_journal_name_full 'Inorganic Chemistry'
_journal_page_first 2459
_journal_page_last 2464
_journal_paper_doi 10.1021/ic048629g
_journal_volume 44
_journal_year 2005
_chemical_formula_sum 'C32 H64 B4 Zr'
_chemical_formula_weight 583.33
_space_group_IT_number 2
_symmetry_space_group_name_Hall '-P 1'
_symmetry_space_group_name_H-M 'P -1'
_atom_sites_solution_hydrogens geom
_atom_sites_solution_primary direct
_atom_sites_solution_secondary difmap
_audit_creation_method SHELXL-97
_cell_angle_alpha 92.650(10)
_cell_angle_beta 96.550(10)
_cell_angle_gamma 91.800(10)
_cell_formula_units_Z 2
_cell_length_a 11.2470(10)
_cell_length_b 11.3890(10)
_cell_length_c 12.8980(10)
_cell_measurement_temperature 153(2)
_cell_volume 1638.5(2)
_computing_structure_refinement 'SHELXL-97 (Sheldrick, 1997)'
_computing_structure_solution 'SHELXS-97 (Sheldrick, 1990)'
_diffrn_ambient_temperature 153(2)
_diffrn_measured_fraction_theta_full 0.503
_diffrn_measured_fraction_theta_max 0.503
_diffrn_radiation_monochromator graphite
_diffrn_radiation_source 'fine-focus sealed tube'
_diffrn_radiation_wavelength 0.90000
_diffrn_reflns_av_R_equivalents 0.1548
_diffrn_reflns_av_sigmaI/netI 0.2548
_diffrn_reflns_limit_h_max 15
_diffrn_reflns_limit_h_min -14
_diffrn_reflns_limit_k_max 13
_diffrn_reflns_limit_k_min -14
_diffrn_reflns_limit_l_max 17
_diffrn_reflns_limit_l_min -17
_diffrn_reflns_number 14032
_diffrn_reflns_theta_full 38.72
_diffrn_reflns_theta_max 38.72
_diffrn_reflns_theta_min 3.11
_exptl_absorpt_coefficient_mu 0.000
_exptl_crystal_density_diffrn 0.618
_exptl_crystal_density_method 'not measured'
_exptl_crystal_F_000 3
_refine_diff_density_max 1.989
_refine_diff_density_min -1.237
_refine_diff_density_rms 0.169
_refine_ls_extinction_method none
_refine_ls_goodness_of_fit_ref 1.137
_refine_ls_hydrogen_treatment mixed
_refine_ls_matrix_type full
_refine_ls_number_parameters 860
_refine_ls_number_reflns 4642
_refine_ls_number_restraints 0
_refine_ls_restrained_S_all 1.137
_refine_ls_R_factor_all 0.1637
_refine_ls_R_factor_gt 0.0652
_refine_ls_shift/su_max 0.141
_refine_ls_shift/su_mean 0.015
_refine_ls_structure_factor_coef Fsqd
_refine_ls_weighting_details 'calc w=1/[\s^2^(Fo^2^)+(0.0300P)^2^+0.0000P] where P=(Fo^2^+2Fc^2^)/3'
_refine_ls_weighting_scheme calc
_refine_ls_wR_factor_gt 0.0985
_refine_ls_wR_factor_ref 0.1130
_reflns_number_gt 2557
_reflns_number_total 4642
_reflns_threshold_expression >2sigma(I)
_cod_duplicate_entry 4308993
_cod_data_source_file ic048629gsup2.cif
_cod_data_source_block zrbhall_acta
_cod_depositor_comments
;
  The atom site type symbol for all hydrogen atoms was set as "Y" (ytrium??)
  in the atom list. This provoked an absurd formula and strange molecular
  connectivity. The file has been modified and all H atoms type has been set
  as "H" and the formula corrected accordingly.

  miguel
;
_cod_database_code 4331478

loop_
_symmetry_equiv_pos_as_xyz
'x, y, z'
'-x, -y, -z'

loop_
_atom_site_label
_atom_site_type_symbol
_atom_site_fract_x
_atom_site_fract_y
_atom_site_fract_z
_atom_site_U_iso_or_equiv
_atom_site_adp_type
_atom_site_occupancy
_atom_site_symmetry_multiplicity
_atom_site_calc_flag
Zr Zr 0.6618(3) 0.6858(3) 0.7763(2) 0.0112(10) Uani 1 1 d
B1 B 0.4588(4) 0.7304(4) 0.7622(3) 0.0099(8) Uiso 1 1 d
C11 C 0.4986(3) 0.8437(3) 0.8390(2) 0.0139(11) Uani 1 1 d
C12 C 0.4360(3) 0.8299(4) 0.9382(3) 0.0193(12) Uani 1 1 d
C13 C 0.2985(3) 0.8089(4) 0.9182(3) 0.0202(12) Uani 1 1 d
C14 C 0.2567(3) 0.7169(4) 0.8300(3) 0.0216(13) Uani 1 1 d
C15 C 0.3192(3) 0.7297(4) 0.7297(3) 0.0145(12) Uani 1 1 d
C16 C 0.2883(4) 0.8416(4) 0.6712(3) 0.0223(12) Uani 1 1 d
C17 C 0.3344(5) 0.9575(5) 0.7277(4) 0.0379(16) Uani 1 1 d
C18 C 0.4665(3) 0.9552(4) 0.7788(3) 0.0202(8) Uiso 1 1 d
B2 B 0.7492(4) 0.7931(5) 0.6451(3) 0.0131(15) Uani 1 1 d
C21 C 0.7537(3) 0.8697(4) 0.5458(2) 0.0157(12) Uani 1 1 d
C22 C 0.8175(4) 0.9910(4) 0.5826(3) 0.0273(14) Uani 1 1 d
C23 C 0.9422(4) 0.9827(5) 0.6457(3) 0.0252(8) Uiso 1 1 d
C24 C 0.9454(3) 0.8911(4) 0.7309(3) 0.0162(11) Uani 1 1 d
C25 C 0.8856(3) 0.7703(4) 0.6950(2) 0.0120(11) Uani 1 1 d
C26 C 0.9454(4) 0.6998(5) 0.6115(3) 0.0215(15) Uani 1 1 d
C27 C 0.9395(4) 0.7523(4) 0.5041(2) 0.0195(13) Uani 1 1 d
C28 C 0.8170(4) 0.8007(5) 0.4631(3) 0.0179(13) Uani 1 1 d
B3 B 0.6979(4) 0.4816(4) 0.7537(3) 0.0105(14) Uani 1 1 d
C31 C 0.6010(3) 0.4731(4) 0.6492(2) 0.0149(12) Uani 1 1 d
C32 C 0.6715(4) 0.4417(5) 0.5562(2) 0.0170(13) Uani 1 1 d
C33 C 0.7529(5) 0.3350(5) 0.5689(3) 0.0243(16) Uani 1 1 d
C34 C 0.8245(4) 0.3284(5) 0.6769(3) 0.0226(15) Uani 1 1 d
C35 C 0.7536(4) 0.3553(4) 0.7694(2) 0.0179(13) Uani 1 1 d
C36 C 0.6534(4) 0.2642(5) 0.7813(3) 0.0267(14) Uani 1 1 d
C37 C 0.5455(5) 0.2611(5) 0.6947(4) 0.0278(15) Uani 1 1 d
C38 C 0.5009(4) 0.3835(4) 0.6676(3) 0.0225(12) Uani 1 1 d
B4 B 0.7629(4) 0.7341(4) 0.9563(3) 0.0125(9) Uiso 1 1 d
C41 C 0.7592(3) 0.8186(4) 1.0585(2) 0.0158(12) Uani 1 1 d
C42 C 0.8775(3) 0.8914(4) 1.0786(3) 0.0213(8) Uiso 1 1 d
C43 C 0.9936(4) 0.8215(5) 1.0826(3) 0.0169(14) Uani 1 1 d
C44 C 0.9897(3) 0.7242(4) 0.9966(3) 0.0168(12) Uani 1 1 d
C45 C 0.8741(3) 0.6485(4) 0.9754(2) 0.0186(12) Uani 1 1 d
C46 C 0.8473(4) 0.5712(4) 1.0672(3) 0.0220(13) Uani 1 1 d
C47 C 0.8178(5) 0.6371(5) 1.1668(3) 0.0248(15) Uani 1 1 d
C48 C 0.7322(4) 0.7385(4) 1.1475(3) 0.0233(13) Uani 1 1 d
H1A H 0.4940(6) 0.6347(7) 0.8048(5) 0.031(2) Uani 1 1 d
H1B H 0.5172(6) 0.7292(7) 0.6806(4) 0.024(2) Uani 1 1 d
H11 H 0.5961(6) 0.8575(7) 0.8689(5) 0.026(2) Uani 1 1 d
H12A H 0.4725(7) 0.7555(9) 0.9782(6) 0.035(3) Uani 1 1 d
H12B H 0.4543(7) 0.9061(9) 0.9917(6) 0.046(3) Uani 1 1 d
H13A H 0.2652(7) 0.7812(9) 0.9895(6) 0.047(3) Uani 1 1 d
H13B H 0.2572(7) 0.8918(8) 0.8997(6) 0.040(3) Uani 1 1 d
H14A H 0.2754(8) 0.6283(9) 0.8601(6) 0.046(3) Uani 1 1 d
H14B H 0.1589(7) 0.7171(10) 0.8123(6) 0.055(3) Uani 1 1 d
H15 H 0.2888(7) 0.6531(8) 0.6752(6) 0.037(3) Uani 1 1 d
H16A H 0.1974(9) 0.8417(9) 0.6439(8) 0.065(3) Uani 1 1 d
H16B H 0.3307(10) 0.8316(9) 0.5968(6) 0.068(4) Uani 1 1 d
H17A H 0.2827(9) 0.9783(10) 0.7765(8) 0.051(3) Uani 1 1 d
H17B H 0.3346(9) 1.0245(9) 0.6674(7) 0.050(3) Uani 1 1 d
H18A H 0.4770(11) 1.0297(8) 0.8298(7) 0.063(4) Uani 1 1 d
H18B H 0.5296(8) 0.9645(10) 0.7197(7) 0.060(3) Uani 1 1 d
H2A H 0.6890(7) 0.6979(9) 0.6199(5) 0.028(3) Uani 1 1 d
H2B H 0.6914(6) 0.8455(7) 0.7130(5) 0.028(2) Uani 1 1 d
H21 H 0.6621(7) 0.8880(8) 0.5100(5) 0.041(3) Uani 1 1 d
H22A H 0.7572(7) 1.0384(8) 0.6333(6) 0.048(3) Uani 1 1 d
H22B H 0.8245(8) 1.0440(9) 0.5167(7) 0.042(3) Uani 1 1 d
H23A H 0.9685(7) 1.0691(8) 0.6818(6) 0.038(2) Uani 1 1 d
H23B H 1.0086(7) 0.9645(8) 0.5926(6) 0.0428(19) Uiso 1 1 d
H24A H 1.0397(6) 0.8808(7) 0.7635(6) 0.035(2) Uani 1 1 d
H24B H 0.9017(7) 0.9267(7) 0.7961(5) 0.032(2) Uani 1 1 d
H25 H 0.8957(6) 0.7167(7) 0.7659(5) 0.029(2) Uani 1 1 d
H26A H 0.9024(8) 0.6111(10) 0.6021(6) 0.034(3) Uani 1 1 d
H26B H 1.0416(6) 0.6854(8) 0.6400(5) 0.038(3) Uani 1 1 d
H27A H 0.9640(7) 0.6873(9) 0.4468(5) 0.048(3) Uani 1 1 d
H27B H 1.0088(9) 0.8229(10) 0.5040(6) 0.039(2) Uiso 1 1 d
H28A H 0.7554(8) 0.7252(10) 0.4333(7) 0.043(3) Uani 1 1 d
H28B H 0.8286(8) 0.8517(9) 0.3965(6) 0.038(3) Uani 1 1 d
H3A H 0.6487(6) 0.5172(7) 0.8356(5) 0.028(2) Uani 1 1 d
H3B H 0.7779(7) 0.5583(8) 0.7466(5) 0.0289(17) Uiso 1 1 d
H31 H 0.5521(6) 0.5552(7) 0.6272(5) 0.027(2) Uani 1 1 d
H32A H 0.7225(9) 0.5168(11) 0.5420(6) 0.039(2) Uiso 1 1 d
H32B H 0.6083(7) 0.4230(8) 0.4858(5) 0.038(2) Uani 1 1 d
H33A H 0.8152(7) 0.3386(8) 0.5097(6) 0.042(3) Uani 1 1 d
H33B H 0.7008(9) 0.2558(10) 0.5523(7) 0.037(3) Uani 1 1 d
H34A H 0.9018(9) 0.3970(10) 0.6827(7) 0.050(4) Uani 1 1 d
H34B H 0.8649(8) 0.2429(9) 0.6831(6) 0.056(3) Uani 1 1 d
H35 H 0.8178(7) 0.3588(7) 0.8414(5) 0.034(2) Uani 1 1 d
H36A H 0.6904(9) 0.1782(9) 0.7882(7) 0.052(3) Uani 1 1 d
H36B H 0.6183(8) 0.2846(9) 0.8570(6) 0.047(3) Uani 1 1 d
H37A H 0.4719(11) 0.2103(11) 0.7218(9) 0.059(4) Uani 1 1 d
H37B H 0.5660(8) 0.2130(8) 0.6264(7) 0.049(3) Uani 1 1 d
H38A H 0.4518(8) 0.4176(8) 0.7303(7) 0.044(3) Uani 1 1 d
H38B H 0.4346(8) 0.3719(8) 0.5956(7) 0.052(3) Uani 1 1 d
H4A H 0.6610(6) 0.6758(7) 0.9346(5) 0.0279(15) Uiso 1 1 d
H4B H 0.7697(6) 0.7948(7) 0.8755(5) 0.029(2) Uani 1 1 d
H41 H 0.6871(6) 0.8823(7) 1.0479(5) 0.034(2) Uani 1 1 d
H42A H 0.8807(7) 0.9452(8) 1.1528(6) 0.043(3) Uani 1 1 d
H42B H 0.8807(8) 0.9549(8) 1.0166(8) 0.054(3) Uani 1 1 d
H43A H 1.0075(7) 0.7826(8) 1.1593(5) 0.043(3) Uani 1 1 d
H43B H 1.0679(10) 0.8807(11) 1.0796(7) 0.050(4) Uani 1 1 d
H44A H 1.0677(6) 0.6686(8) 1.0124(6) 0.040(3) Uani 1 1 d
H44B H 1.0036(7) 0.7671(9) 0.9225(5) 0.045(3) Uani 1 1 d
H45 H 0.8844(6) 0.5853(7) 0.9091(5) 0.033(2) Uani 1 1 d
H46A H 0.7702(11) 0.5133(10) 1.0367(7) 0.057(4) Uani 1 1 d
H46B H 0.9242(8) 0.5149(8) 1.0868(6) 0.055(3) Uani 1 1 d
H47A H 0.9010(8) 0.6728(9) 1.2131(6) 0.050(3) Uani 1 1 d
H47B H 0.7806(10) 0.5753(11) 1.2163(8) 0.059(4) Uani 1 1 d
H48A H 0.7344(8) 0.7931(8) 1.2217(6) 0.047(3) Uani 1 1 d
H48B H 0.6414(9) 0.7007(9) 1.1279(6) 0.039(3) Uani 1 1 d

loop_
_atom_site_aniso_label
_atom_site_aniso_U_11
_atom_site_aniso_U_22
_atom_site_aniso_U_33
_atom_site_aniso_U_23
_atom_site_aniso_U_13
_atom_site_aniso_U_12
Zr 0.0099(16) 0.010(3) 0.0137(14) 0.0006(14) 0.0024(11) -0.0002(18)
C11 0.014(2) 0.013(3) 0.0146(15) 0.0017(16) 0.0053(14) -0.003(2)
C12 0.020(2) 0.025(3) 0.0145(17) 0.0052(19) 0.0067(15) -0.001(2)
C13 0.016(2) 0.024(3) 0.025(2) 0.010(2) 0.0128(16) -0.004(2)
C14 0.014(2) 0.025(4) 0.0266(19) 0.002(2) 0.0045(16) -0.001(3)
C15 0.0111(19) 0.013(3) 0.0194(17) -0.0025(17) 0.0040(14) 0.000(2)
C16 0.018(2) 0.024(3) 0.024(2) 0.0031(18) -0.0043(16) -0.002(2)
C17 0.049(4) 0.011(4) 0.048(3) 0.010(3) -0.022(3) -0.006(3)
B2 0.014(3) 0.018(4) 0.009(2) 0.004(2) 0.0073(17) 0.001(3)
C21 0.0131(19) 0.020(3) 0.0143(15) 0.0040(17) 0.0032(14) -0.004(2)
C22 0.027(2) 0.030(4) 0.028(2) 0.009(2) 0.0111(18) 0.007(3)
C24 0.014(2) 0.013(3) 0.0221(18) 0.0079(18) 0.0023(15) -0.010(2)
C25 0.0139(19) 0.008(3) 0.0146(16) 0.0046(17) 0.0026(14) -0.006(2)
C26 0.020(3) 0.028(4) 0.0177(17) -0.004(2) 0.0071(16) 0.007(3)
C27 0.016(2) 0.025(3) 0.0200(18) 0.0008(19) 0.0148(15) -0.005(3)
C28 0.018(2) 0.020(4) 0.015(2) 0.000(2) 0.0067(17) -0.012(3)
B3 0.014(3) 0.008(3) 0.0085(17) -0.0033(18) 0.0016(15) -0.003(3)
C31 0.015(2) 0.011(3) 0.0189(16) 0.0002(16) 0.0013(14) 0.001(2)
C32 0.021(2) 0.016(3) 0.0145(17) 0.0029(18) 0.0021(15) 0.000(3)
C33 0.027(3) 0.030(4) 0.017(2) -0.004(2) 0.0086(18) 0.014(3)
C34 0.025(3) 0.019(4) 0.0237(18) -0.0025(19) 0.0026(18) 0.008(3)
C35 0.022(2) 0.011(3) 0.0193(17) 0.0005(16) -0.0007(15) 0.003(3)
C36 0.033(3) 0.018(4) 0.031(2) 0.004(2) 0.0077(18) -0.002(3)
C37 0.029(3) 0.008(4) 0.047(3) 0.004(2) 0.007(2) -0.009(3)
C38 0.011(2) 0.017(3) 0.039(2) 0.005(2) 0.0013(18) -0.009(3)
C41 0.013(2) 0.018(3) 0.0166(16) -0.0013(17) 0.0015(13) 0.004(2)
C43 0.014(2) 0.015(4) 0.0201(19) -0.0002(19) -0.0006(18) -0.009(3)
C44 0.012(2) 0.022(3) 0.0171(19) -0.0005(18) 0.0036(15) 0.000(2)
C45 0.019(2) 0.020(3) 0.0174(17) 0.0007(18) 0.0032(14) 0.004(2)
C46 0.033(3) 0.007(3) 0.027(2) 0.005(2) 0.0078(19) -0.003(3)
C47 0.033(3) 0.022(4) 0.020(2) 0.007(2) 0.007(2) -0.007(3)
C48 0.025(3) 0.033(4) 0.0141(18) 0.0010(19) 0.0100(16) 0.002(3)
H1A 0.028(4) 0.031(6) 0.037(4) 0.011(4) 0.009(3) 0.009(4)
H1B 0.029(4) 0.028(6) 0.018(3) 0.004(3) 0.012(3) 0.003(4)
H11 0.030(4) 0.024(6) 0.024(3) -0.003(3) 0.000(3) -0.009(4)
H12A 0.018(4) 0.054(8) 0.038(4) 0.023(4) 0.014(3) 0.000(5)
H12B 0.034(5) 0.062(8) 0.043(5) -0.011(5) 0.013(3) -0.007(5)
H13A 0.029(5) 0.082(9) 0.031(5) 0.000(5) 0.009(4) -0.004(5)
H13B 0.034(5) 0.038(7) 0.050(4) -0.004(4) 0.008(3) 0.008(5)
H14A 0.056(6) 0.030(7) 0.054(5) 0.018(5) 0.009(4) -0.008(6)
H14B 0.017(4) 0.099(10) 0.048(5) 0.001(5) 0.005(3) -0.001(6)
H15 0.035(5) 0.037(7) 0.036(4) -0.017(4) -0.001(3) -0.006(5)
H16A 0.042(6) 0.049(8) 0.097(7) 0.013(6) -0.028(5) 0.004(6)
H16B 0.108(8) 0.068(9) 0.029(4) -0.002(5) 0.013(5) 0.026(7)
H17A 0.046(6) 0.042(8) 0.063(6) 0.018(5) -0.010(5) 0.008(6)
H17B 0.069(7) 0.018(7) 0.061(5) 0.025(5) -0.003(5) -0.008(6)
H18A 0.122(10) 0.006(7) 0.057(5) 0.002(5) -0.003(5) -0.001(6)
H18B 0.035(5) 0.070(9) 0.083(6) 0.035(6) 0.025(5) 0.015(6)
H2A 0.036(5) 0.028(7) 0.022(3) 0.004(4) 0.014(3) -0.003(5)
H2B 0.035(4) 0.020(6) 0.032(4) 0.009(3) 0.016(3) -0.003(4)
H21 0.025(4) 0.059(7) 0.040(4) 0.017(4) -0.001(3) 0.004(5)
H22A 0.039(5) 0.039(7) 0.066(5) -0.010(5) 0.013(4) 0.011(5)
H22B 0.041(6) 0.040(8) 0.048(5) 0.027(5) 0.005(4) -0.017(5)
H23A 0.033(5) 0.019(6) 0.062(5) 0.005(5) 0.012(4) -0.015(5)
H24A 0.024(4) 0.028(7) 0.049(4) 0.000(4) -0.009(3) -0.014(5)
H24B 0.046(5) 0.023(6) 0.026(4) -0.005(3) 0.002(3) -0.009(5)
H25 0.034(4) 0.022(6) 0.033(4) 0.012(4) 0.001(3) 0.002(4)
H26A 0.037(6) 0.019(7) 0.047(5) -0.002(5) 0.012(4) -0.016(6)
H26B 0.018(4) 0.055(7) 0.040(4) -0.006(4) -0.001(3) 0.006(5)
H27A 0.054(5) 0.068(8) 0.026(4) -0.002(4) 0.019(3) 0.020(6)
H28A 0.037(5) 0.053(9) 0.037(5) -0.016(5) 0.007(4) -0.007(6)
H28B 0.049(6) 0.036(8) 0.032(4) 0.012(4) 0.014(4) -0.006(6)
H3A 0.038(4) 0.017(6) 0.030(3) -0.005(3) 0.008(3) -0.005(4)
H31 0.022(4) 0.016(6) 0.041(4) -0.004(3) -0.004(3) 0.001(4)
H32B 0.047(5) 0.033(6) 0.029(4) -0.006(4) -0.007(3) -0.009(5)
H33A 0.043(5) 0.057(8) 0.029(4) 0.003(4) 0.019(4) 0.006(5)
H33B 0.042(6) 0.034(9) 0.035(5) -0.012(5) 0.007(4) 0.003(6)
H34A 0.023(5) 0.058(10) 0.062(5) -0.028(5) -0.009(4) -0.002(6)
H34B 0.056(6) 0.064(8) 0.049(5) -0.010(5) 0.005(4) 0.033(6)
H35 0.041(5) 0.027(6) 0.032(4) 0.006(4) -0.004(3) -0.003(5)
H36A 0.077(7) 0.020(7) 0.064(6) 0.027(5) 0.014(5) 0.010(6)
H36B 0.063(6) 0.054(8) 0.028(4) 0.013(4) 0.019(4) -0.009(6)
H37A 0.052(7) 0.037(10) 0.090(7) 0.005(6) 0.013(6) -0.004(7)
H37B 0.055(6) 0.032(7) 0.056(5) -0.014(5) 0.004(4) -0.009(6)
H38A 0.043(5) 0.027(7) 0.068(6) 0.011(5) 0.029(4) 0.000(5)
H38B 0.041(5) 0.039(7) 0.067(5) -0.006(5) -0.024(4) -0.003(5)
H4B 0.033(4) 0.029(6) 0.026(3) 0.012(4) 0.006(3) -0.009(5)
H41 0.030(4) 0.030(6) 0.044(4) 0.000(4) 0.006(3) 0.014(5)
H42A 0.046(5) 0.029(6) 0.050(4) -0.032(4) 0.002(4) -0.007(5)
H42B 0.043(5) 0.035(7) 0.083(6) 0.021(5) -0.002(5) 0.005(5)
H43A 0.049(5) 0.058(8) 0.023(4) 0.000(4) 0.001(4) 0.013(6)
H43B 0.032(6) 0.054(10) 0.059(6) -0.016(6) -0.004(5) 0.001(7)
H44A 0.018(4) 0.048(7) 0.053(4) -0.009(4) -0.001(3) 0.013(5)
H44B 0.044(5) 0.071(8) 0.020(4) 0.001(4) 0.001(3) 0.006(5)
H45 0.029(4) 0.026(6) 0.042(4) -0.011(4) 0.004(3) -0.002(4)
H46A 0.080(8) 0.042(9) 0.046(5) -0.003(5) -0.004(5) -0.005(7)
H46B 0.064(6) 0.045(7) 0.058(5) 0.009(5) -0.001(4) 0.026(6)
H47A 0.044(5) 0.070(9) 0.034(4) 0.007(5) -0.011(4) 0.008(6)
H47B 0.081(9) 0.054(10) 0.043(5) 0.011(6) 0.006(5) 0.013(8)
H48A 0.055(6) 0.055(8) 0.032(4) -0.008(4) 0.009(4) -0.001(6)
H48B 0.034(5) 0.039(8) 0.047(5) 0.017(4) 0.021(4) -0.009(6)

loop_
_atom_type_symbol
_atom_type_description
_atom_type_scat_dispersion_real
_atom_type_scat_dispersion_imag
_atom_type_scat_source
Zr Zr 0.0000 0.0000 'International Tables Vol C Tables 4.2.6.8 and 6.1.1.4'
C C 0.0000 0.0000 'International Tables Vol C Tables 4.2.6.8 and 6.1.1.4'
B B 0.0000 -0.2130 'International Tables Vol C Tables 4.2.6.8 and 6.1.1.4'
Y Y 0.0000 0.0000 'International Tables Vol C Tables 4.2.6.8 and 6.1.1.4'

loop_
_geom_angle_atom_site_label_1
_geom_angle_atom_site_label_2
_geom_angle_atom_site_label_3
_geom_angle
H4B Zr H1B 127.0(3)
H4B Zr H1A 122.6(3)
H1B Zr H1A 59.4(3)
H4B Zr H3B 100.3(3)
H1B Zr H3B 126.2(3)
H1A Zr H3B 118.0(4)
H4B Zr H4A 59.9(3)
H1B Zr H4A 122.9(3)
H1A Zr H4A 71.5(3)
H3B Zr H4A 101.0(3)
H4B Zr H2B 68.2(3)
H1B Zr H2B 69.3(3)
H1A Zr H2B 120.3(3)
H3B Zr H2B 116.0(4)
H4A Zr H2B 120.2(3)
H4B Zr H2A 114.1(4)
H1B Zr H2A 64.9(3)
H1A Zr H2A 116.4(3)
H3B Zr H2A 74.1(3)
H4A Zr H2A 171.8(4)
H2B Zr H2A 58.3(3)
H4B Zr H3A 111.0(3)
H1B Zr H3A 114.4(4)
H1A Zr H3A 65.4(3)
H3B Zr H3A 58.0(4)
H4A Zr H3A 62.4(3)
H2B Zr H3A 174.0(3)
H2A Zr H3A 118.3(3)
H4B Zr B1 114.6(2)
H1B Zr B1 33.7(2)
H1A Zr B1 33.5(2)
H3B Zr B1 143.9(4)
H4A Zr B1 89.2(2)
H2B Zr B1 86.9(2)
H2A Zr B1 98.6(2)
H3A Zr B1 98.7(3)
H4B Zr B3 122.2(3)
H1B Zr B3 110.7(3)
H1A Zr B3 86.5(3)
H3B Zr B3 31.6(4)
H4A Zr B3 92.4(3)
H2B Zr B3 142.0(2)
H2A Zr B3 86.6(3)
H3A Zr B3 33.0(2)
B1 Zr B3 114.4(2)
H4B Zr B2 83.2(3)
H1B Zr B2 77.2(3)
H1A Zr B2 136.6(2)
H3B Zr B2 85.9(3)
H4A Zr B2 143.0(3)
H2B Zr B2 32.2(2)
H2A Zr B2 31.8(4)
H3A Zr B2 142.5(2)
B1 Zr B2 106.59(19)
B3 Zr B2 109.85(18)
H1B B1 H1A 101.2(5)
H1B B1 C15 111.3(4)
H1A B1 C15 113.1(5)
H1B B1 C11 111.0(5)
H1A B1 C11 110.8(4)
C15 B1 C11 109.3(3)
H1B B1 Zr 59.2(3)
H1A B1 Zr 60.1(4)
C15 B1 Zr 163.8(3)
C11 B1 Zr 86.9(2)
H11 C11 C12 104.4(4)
H11 C11 C18 104.6(5)
C12 C11 C18 114.8(3)
H11 C11 B1 118.2(4)
C12 C11 B1 107.1(4)
C18 C11 B1 108.1(3)
H11 C11 Zr 60.6(4)
C12 C11 Zr 122.8(2)
C18 C11 Zr 122.4(2)
B1 C11 Zr 57.66(17)
H12A C12 H12B 106.8(7)
H12A C12 C13 107.6(6)
H12B C12 C13 107.9(5)
H12A C12 C11 108.3(4)
H12B C12 C11 111.1(6)
C13 C12 C11 114.8(3)
H13B C13 H13A 106.7(7)
H13B C13 C14 108.8(5)
H13A C13 C14 108.5(7)
H13B C13 C12 109.0(6)
H13A C13 C12 109.3(5)
C14 C13 C12 114.4(3)
H14B C14 H14A 104.9(9)
H14B C14 C13 109.9(6)
H14A C14 C13 107.8(5)
H14B C14 C15 111.1(5)
H14A C14 C15 108.3(5)
C13 C14 C15 114.3(4)
H15 C15 C14 107.5(6)
H15 C15 C16 107.2(5)
C14 C15 C16 114.3(3)
H15 C15 B1 111.2(4)
C14 C15 B1 107.8(3)
C16 C15 B1 108.9(4)
H16A C16 H16B 102.3(9)
H16A C16 C17 112.8(6)
H16B C16 C17 108.5(8)
H16A C16 C15 111.2(7)
H16B C16 C15 105.0(6)
C17 C16 C15 115.8(3)
H16A C16 H17A 94.9(6)
H16B C16 H17A 132.7(8)
C17 C16 H17A 25.9(5)
C15 C16 H17A 109.2(4)
H17A C17 H17B 110.4(8)
H17A C17 C16 108.6(8)
H17B C17 C16 107.0(6)
H17A C17 C18 111.7(6)
H17B C17 C18 105.3(7)
C16 C17 C18 113.7(4)
H17A C17 H18A 89.2(7)
H17B C17 H18A 97.6(7)
C16 C17 H18A 141.5(4)
C18 C17 H18A 29.2(3)
H18A C18 H18B 108.4(10)
H18A C18 C17 104.3(7)
H18B C18 C17 111.0(6)
H18A C18 C11 110.2(6)
H18B C18 C11 107.8(5)
C17 C18 C11 115.0(4)
H2B B2 H2A 104.4(6)
H2B B2 C21 110.6(5)
H2A B2 C21 110.1(4)
H2B B2 C25 110.6(4)
H2A B2 C25 112.3(5)
C21 B2 C25 108.9(4)
H2B B2 Zr 58.7(4)
H2A B2 Zr 59.7(4)
C21 B2 Zr 158.0(3)
C25 B2 Zr 93.2(3)
H21 C21 C28 108.0(4)
H21 C21 C22 107.2(6)
C28 C21 C22 113.4(4)
H21 C21 B2 111.0(6)
C28 C21 B2 109.2(3)
C22 C21 B2 108.2(3)
H22B C22 H22A 106.3(7)
H22B C22 C23 109.8(6)
H22A C22 C23 108.6(5)
H22B C22 C21 110.0(6)
H22A C22 C21 107.1(6)
C23 C22 C21 114.7(4)
H23A C23 H23B 104.9(7)
H23A C23 C24 109.5(5)
H23B C23 C24 110.8(5)
H23A C23 C22 108.1(5)
H23B C23 C22 109.7(5)
C24 C23 C22 113.4(4)
H24A C24 H24B 104.9(6)
H24A C24 C23 108.6(6)
H24B C24 C23 108.8(5)
H24A C24 C25 110.3(5)
H24B C24 C25 108.4(6)
C23 C24 C25 115.3(3)
H25 C25 C26 105.2(4)
H25 C25 C24 105.3(5)
C26 C25 C24 115.7(4)
H25 C25 B2 116.5(5)
C26 C25 B2 107.2(3)
C24 C25 B2 107.3(3)
H25 C25 Zr 62.7(4)
C26 C25 Zr 122.8(3)
C24 C25 Zr 121.5(2)
B2 C25 Zr 53.8(2)
H26A C26 H26B 105.0(7)
H26A C26 C27 108.5(5)
H26B C26 C27 108.6(6)
H26A C26 C25 107.8(5)
H26B C26 C25 110.5(4)
C27 C26 C25 115.8(3)
H27A C27 H27B 103.2(7)
H27A C27 C26 110.0(6)
H27B C27 C26 110.6(5)
H27A C27 C28 108.5(5)
H27B C27 C28 108.6(5)
C26 C27 C28 115.3(3)
H28B C28 H28A 106.0(7)
H28B C28 C21 112.1(5)
H28A C28 C21 106.3(5)
H28B C28 C27 108.5(6)
H28A C28 C27 108.5(6)
C21 C28 C27 115.0(3)
H3B B3 H3A 104.0(6)
H3B B3 C35 111.0(4)
H3A B3 C35 111.0(5)
H3B B3 C31 111.0(5)
H3A B3 C31 111.3(4)
C35 B3 C31 108.5(3)
H3B B3 Zr 58.7(4)
H3A B3 Zr 61.8(4)
C35 B3 Zr 161.7(3)
C31 B3 Zr 89.7(2)
H31 C31 C32 105.2(5)
H31 C31 C38 104.4(5)
C32 C31 C38 115.6(3)
H31 C31 B3 117.7(5)
C32 C31 B3 106.7(3)
C38 C31 B3 107.7(3)
H31 C31 Zr 61.9(4)
C32 C31 Zr 120.1(3)
C38 C31 Zr 124.3(2)
B3 C31 Zr 55.8(2)
H32A C32 H32B 106.3(8)
H32A C32 C33 110.0(5)
H32B C32 C33 107.2(5)
H32A C32 C31 107.7(5)
H32B C32 C31 109.3(5)
C33 C32 C31 116.0(3)
H33A C33 H33B 106.4(7)
H33A C33 C34 109.1(5)
H33B C33 C34 108.4(6)
H33A C33 C32 107.7(6)
H33B C33 C32 109.8(5)
C34 C33 C32 115.2(3)
H34B C34 H34A 106.6(8)
H34B C34 C33 109.6(5)
H34A C34 C33 107.7(6)
H34B C34 C35 110.9(6)
H34A C34 C35 106.9(5)
C33 C34 C35 114.8(3)
H35 C35 C36 108.3(6)
H35 C35 C34 107.5(5)
C36 C35 C34 114.4(4)
H35 C35 B3 109.5(5)
C36 C35 B3 109.5(3)
C34 C35 B3 107.4(3)
H36A C36 H36B 105.4(8)
H36A C36 C35 109.6(7)
H36B C36 C35 108.0(6)
H36A C36 C37 110.7(7)
H36B C36 C37 107.3(6)
C35 C36 C37 115.3(4)
H37B C37 H37A 104.9(9)
H37B C37 C38 110.8(7)
H37A C37 C38 108.4(6)
H37B C37 C36 110.5(6)
H37A C37 C36 108.1(7)
C38 C37 C36 113.7(4)
H38A C38 H38B 106.6(7)
H38A C38 C37 108.9(6)
H38B C38 C37 107.5(6)
H38A C38 C31 109.6(6)
H38B C38 C31 109.8(7)
C37 C38 C31 114.2(3)
H4B B4 H4A 103.3(5)
H4B B4 C41 110.6(5)
H4A B4 C41 109.7(4)
H4B B4 C45 111.7(4)
H4A B4 C45 112.3(5)
C41 B4 C45 109.1(3)
H4B B4 Zr 53.4(4)
H4A B4 Zr 55.2(3)
C41 B4 Zr 143.5(2)
C45 B4 Zr 107.4(2)
H41 C41 C42 106.4(6)
H41 C41 C48 108.0(5)
C42 C41 C48 115.2(3)
H41 C41 B4 111.9(4)
C42 C41 B4 108.6(3)
C48 C41 B4 106.7(4)
H42B C42 H42A 105.8(8)
H42B C42 C41 109.0(5)
H42A C42 C41 110.2(6)
H42B C42 C43 107.3(5)
H42A C42 C43 107.8(5)
C41 C42 C43 116.2(4)
H43B C43 H43A 106.1(8)
H43B C43 C44 110.6(5)
H43A C43 C44 109.3(6)
H43B C43 C42 109.3(6)
H43A C43 C42 107.8(5)
C44 C43 C42 113.4(3)
H44A C44 H44B 104.9(6)
H44A C44 C43 109.3(5)
H44B C44 C43 107.4(6)
H44A C44 C45 110.7(6)
H44B C44 C45 107.3(5)
C43 C44 C45 116.6(3)
H45 C45 C44 107.6(5)
H45 C45 C46 105.3(6)
C44 C45 C46 114.4(3)
H45 C45 B4 115.0(4)
C44 C45 B4 108.6(3)
C46 C45 B4 106.1(3)
H45 C45 Zr 69.7(4)
C44 C45 Zr 123.7(2)
C46 C45 Zr 120.5(3)
B4 C45 Zr 45.25(16)
H46A C46 H46B 107.6(8)
H46A C46 C47 108.5(6)
H46B C46 C47 109.2(5)
H46A C46 C45 106.0(6)
H46B C46 C45 108.9(6)
C47 C46 C45 116.3(4)
H47B C47 H47A 104.7(8)
H47B C47 C46 109.1(6)
H47A C47 C46 110.2(5)
H47B C47 C48 109.7(6)
H47A C47 C48 108.4(6)
C46 C47 C48 114.4(3)
H48B C48 H48A 108.0(7)
H48B C48 C47 108.2(6)
H48A C48 C47 108.2(5)
H48B C48 C41 107.8(5)
H48A C48 C41 109.2(7)
C47 C48 C41 115.3(3)
B1 H1A Zr 86.4(5)
B1 H1B Zr 87.1(3)
B2 H2A Zr 88.5(4)
B2 H2B Zr 89.1(5)
B3 H3A Zr 85.2(5)
B3 H3B Zr 89.7(4)
B4 H4A Zr 93.5(5)
B4 H4B Zr 95.8(5)

loop_
_geom_bond_atom_site_label_1
_geom_bond_atom_site_label_2
_geom_bond_distance
Zr H4B 2.014(9)
Zr H1B 2.016(7)
Zr H1A 2.036(9)
Zr H3B 2.035(7)
Zr H4A 2.052(7)
Zr H2B 2.061(9)
Zr H2A 2.084(7)
Zr H3A 2.107(9)
Zr B1 2.344(4)
Zr B3 2.383(6)
Zr B2 2.412(6)
Zr H11 2.424(7)
B1 H1B 1.303(7)
B1 H1A 1.295(8)
B1 C15 1.578(5)
B1 C11 1.610(6)
C11 H11 1.124(9)
C11 C12 1.541(5)
C11 C18 1.550(5)
C12 H12A 1.081(11)
C12 H12B 1.083(11)
C12 C13 1.548(6)
C13 H13B 1.090(10)
C13 H13A 1.088(12)
C13 C14 1.532(6)
C14 H14B 1.098(9)
C14 H14A 1.115(13)
C14 C15 1.552(5)
C15 H15 1.114(9)
C15 C16 1.540(6)
C16 H16A 1.043(11)
C16 H16B 1.121(10)
C16 C17 1.524(7)
C16 H17A 2.025(13)
C17 H17A 0.932(17)
C17 H17B 1.115(14)
C17 C18 1.557(6)
C17 H18A 2.078(12)
C18 H18A 1.044(11)
C18 H18B 1.106(11)
B2 H2B 1.284(7)
B2 H2A 1.269(15)
B2 C21 1.587(6)
B2 C25 1.628(5)
C21 H21 1.110(7)
C21 C28 1.547(4)
C21 C22 1.565(7)
C22 H22B 1.074(13)
C22 H22A 1.127(8)
C22 C23 1.547(5)
C23 H23A 1.087(12)
C23 H23B 1.087(9)
C23 C24 1.549(6)
C24 H24A 1.107(8)
C24 H24B 1.090(8)
C24 C25 1.539(6)
C25 H25 1.120(9)
C25 C26 1.542(4)
C26 H26A 1.102(16)
C26 H26B 1.122(8)
C26 C27 1.530(6)
C27 H27A 1.086(8)
C27 H27B 1.102(17)
C27 C28 1.546(5)
C28 H28B 1.076(12)
C28 H28A 1.112(16)
B3 H3B 1.248(15)
B3 H3A 1.302(7)
B3 C35 1.599(6)
B3 C31 1.631(5)
C31 H31 1.131(8)
C31 C32 1.547(5)
C31 C38 1.540(6)
C32 H32A 1.050(19)
C32 H32B 1.095(8)
C32 C33 1.548(5)
C33 H33A 1.095(10)
C33 H33B 1.061(18)
C33 C34 1.533(5)
C34 H34B 1.090(11)
C34 H34A 1.144(18)
C34 C35 1.533(5)
C35 H35 1.108(8)
C35 C36 1.534(6)
C36 H36A 1.080(11)
C36 H36B 1.111(9)
C36 C37 1.551(6)
C37 H37B 1.067(11)
C37 H37A 1.094(19)
C37 C38 1.539(6)
C38 H38A 1.094(10)
C38 H38B 1.123(9)
B4 H4B 1.286(9)
B4 H4A 1.301(10)
B4 C41 1.601(5)
B4 C45 1.613(5)
C41 H41 1.106(7)
C41 C42 1.535(6)
C41 C48 1.549(6)
C42 H42B 1.106(12)
C42 H42A 1.108(7)
C42 C43 1.548(5)
C43 H43B 1.063(18)
C43 H43A 1.099(10)
C43 C44 1.527(5)
C44 H44A 1.103(7)
C44 H44B 1.117(11)
C44 C45 1.528(6)
C45 H45 1.111(8)
C45 C46 1.559(6)
C46 H46A 1.097(17)
C46 H46B 1.106(8)
C46 C47 1.532(5)
C47 H47B 1.078(19)
C47 H47A 1.106(12)
C47 C48 1.539(6)
C48 H48B 1.093(14)
C48 H48A 1.114(9)
